data_7126606
loop_
_publ_author_name
'Schillm\"oller, Timo'
'Ruth, Paul Niklas'
'Herbst-Irmer, Regine'
'Stalke, Dietmar'

_publ_section_title
;
 Three colour solid-state luminescence from positional isomers of facilely
 modified thiophosphoranyl anthracenes.
;
_journal_issue 54
_journal_name_full 'Chemical communications (Cambridge, England)'
_journal_page_first 7479
_journal_page_last 7482
_journal_paper_doi 10.1039/d0cc02585b
_journal_volume 56
_journal_year 2020
_chemical_formula_sum 'C26 H19 P S'
_chemical_formula_weight 394.44
_space_group_crystal_system monoclinic
_space_group_IT_number 14
_space_group_name_Hall '-P 2yn'
_space_group_name_H-M_alt 'P 1 21/n 1'
_atom_sites_solution_hydrogens geom
_audit_creation_method SHELXL-2018/3
_audit_update_record
;
2020-03-27 deposited with the CCDC.	2020-05-22 downloaded from the CCDC.
;
_cell_angle_alpha 90
_cell_angle_beta 109.43(2)
_cell_angle_gamma 90
_cell_formula_units_Z 4
_cell_length_a 9.649(2)
_cell_length_b 16.139(3)
_cell_length_c 13.295(3)
_cell_measurement_reflns_used 7278
_cell_measurement_temperature 100(2)
_cell_measurement_theta_max 24.8585
_cell_measurement_theta_min 2.287
_cell_volume 1952.5(7)
_computing_cell_refinement 'SAINT V8.38A'
_computing_data_collection 'APEX2 v2012.2'
_computing_data_reduction 'SAINT V8.38A'
_computing_molecular_graphics 'Mercury CSD 3.3 (Build RC5)'
_computing_publication_material 'Mercury CSD 3.3 (Build RC5)'
_computing_structure_refinement 'SHELXL-2018/3 (Sheldrick, 2018)'
_computing_structure_solution 'SHELXT 2018/2 (Sheldrick, 2018)'
_diffrn_ambient_temperature 100(2)
_diffrn_measured_fraction_theta_full 1.000
_diffrn_measured_fraction_theta_max 0.999
_diffrn_measurement_device_type 'Bruker Smart APEX II Quazar'
_diffrn_measurement_method 'omega scans'
_diffrn_radiation_type MoK\a
_diffrn_radiation_wavelength 0.71073
_diffrn_reflns_av_R_equivalents 0.0553
_diffrn_reflns_av_unetI/netI 0.0290
_diffrn_reflns_Laue_measured_fraction_full 1.000
_diffrn_reflns_Laue_measured_fraction_max 0.999
_diffrn_reflns_limit_h_max 12
_diffrn_reflns_limit_h_min -12
_diffrn_reflns_limit_k_max 20
_diffrn_reflns_limit_k_min -20
_diffrn_reflns_limit_l_max 16
_diffrn_reflns_limit_l_min -16
_diffrn_reflns_number 40967
_diffrn_reflns_point_group_measured_fraction_full 1.000
_diffrn_reflns_point_group_measured_fraction_max 0.999
_diffrn_reflns_theta_full 25.242
_diffrn_reflns_theta_max 26.743
_diffrn_reflns_theta_min 2.057
_diffrn_source 'INCOATEC Microsource'
_exptl_absorpt_coefficient_mu 0.257
_exptl_absorpt_correction_T_max 0.7454
_exptl_absorpt_correction_T_min 0.7056
_exptl_absorpt_correction_type multi-scan
_exptl_absorpt_process_details
;
 SADABS 2016/2: Krause, L., Herbst-Irmer, R., Sheldrick G.M. & Stalke D.,
 J. Appl. Cryst. 48 (2015) 3-10
;
_exptl_crystal_colour pale-yellow
_exptl_crystal_density_diffrn 1.342
_exptl_crystal_description needle
_exptl_crystal_F_000 824
_exptl_crystal_size_max 0.226
_exptl_crystal_size_mid 0.125
_exptl_crystal_size_min 0.109
_refine_diff_density_max 0.370
_refine_diff_density_min -0.400
_refine_diff_density_rms 0.055
_refine_ls_extinction_method none
_refine_ls_goodness_of_fit_ref 1.110
_refine_ls_hydrogen_treatment constr
_refine_ls_matrix_type full
_refine_ls_number_parameters 344
_refine_ls_number_reflns 4151
_refine_ls_number_restraints 695
_refine_ls_restrained_S_all 1.046
_refine_ls_R_factor_all 0.0549
_refine_ls_R_factor_gt 0.0453
_refine_ls_shift/su_max 0.000
_refine_ls_shift/su_mean 0.000
_refine_ls_structure_factor_coef Fsqd
_refine_ls_weighting_details 'w=1/[\s^2^(Fo^2^)+(0.0260P)^2^+2.3367P] where P=(Fo^2^+2Fc^2^)/3'
_refine_ls_weighting_scheme calc
_refine_ls_wR_factor_gt 0.0980
_refine_ls_wR_factor_ref 0.1019
_reflns_Friedel_coverage 0.000
_reflns_number_gt 3563
_reflns_number_total 4151
_reflns_threshold_expression 'I > 2\s(I)'
_cod_data_source_file d0cc02585b2.cif
_cod_data_source_block 2
_cod_depositor_comments 'Adding full bibliography for 7126605--7126606.cif.'
_cod_original_sg_symbol_H-M 'P 21/n'
_cod_database_code 7126606
_shelx_shelxl_version_number 2018/3
_shelx_space_group_comment
;
The symmetry employed for this shelxl refinement is uniquely defined
by the following loop, which should always be used as a source of
symmetry information in preference to the above space-group names.
They are only intended as comments.
;
_shelx_estimated_absorpt_t_min 0.944
_shelx_estimated_absorpt_t_max 0.973

loop_
_space_group_symop_operation_xyz
'x, y, z'
'-x+1/2, y+1/2, -z+1/2'
'-x, -y, -z'
'x-1/2, -y-1/2, z-1/2'

loop_
_atom_site_label
_atom_site_type_symbol
_atom_site_fract_x
_atom_site_fract_y
_atom_site_fract_z
_atom_site_U_iso_or_equiv
_atom_site_adp_type
_atom_site_occupancy
_atom_site_site_symmetry_order
_atom_site_calc_flag
_atom_site_refinement_flags_posn
_atom_site_refinement_flags_adp
_atom_site_refinement_flags_occupancy
_atom_site_disorder_assembly
_atom_site_disorder_group
P1 P 0.82738(6) 0.67280(3) 0.06022(4) 0.01683(15) Uani 0.9348(15) 1 d D . P A 1
S1 S 1.01967(7) 0.62502(4) 0.07521(6) 0.02272(16) Uani 0.9348(15) 1 d D . P A 1
C1 C 0.8855(3) 0.64324(17) 0.27461(19) 0.0182(5) Uani 0.9348(15) 1 d D . P A 1
H1 H 0.973429 0.618706 0.271437 0.022 Uiso 0.9348(15) 1 calc R U P A 1
C2 C 0.7883(3) 0.67701(16) 0.18431(19) 0.0182(5) Uani 0.9348(15) 1 d D . P A 1
C3 C 0.6540(3) 0.71323(15) 0.1884(2) 0.0220(5) Uani 0.9348(15) 1 d D . P A 1
H3 H 0.585625 0.736078 0.125570 0.026 Uiso 0.9348(15) 1 calc R U P A 1
C4 C 0.6239(3) 0.71509(17) 0.2809(2) 0.0236(6) Uani 0.9348(15) 1 d D . P A 1
H4 H 0.534606 0.739332 0.281760 0.028 Uiso 0.9348(15) 1 calc R U P A 1
C4A C 0.7241(3) 0.68127(18) 0.37788(19) 0.0195(5) Uani 0.9348(15) 1 d D . P A 1
C5 C 0.7687(3) 0.64939(16) 0.6667(2) 0.0243(5) Uani 0.9348(15) 1 d D . P A 1
H5 H 0.683552 0.676149 0.671771 0.029 Uiso 0.9348(15) 1 calc R U P A 1
C6 C 0.8634(3) 0.61129(15) 0.75444(19) 0.0265(5) Uani 0.9348(15) 1 d D . P A 1
H6 H 0.842613 0.610864 0.819433 0.032 Uiso 0.9348(15) 1 calc R U P A 1
C7 C 0.9925(3) 0.57240(15) 0.7493(2) 0.0261(5) Uani 0.9348(15) 1 d D . P A 1
H7 H 1.057087 0.545650 0.810730 0.031 Uiso 0.9348(15) 1 calc R U P A 1
C8 C 1.0249(3) 0.57302(14) 0.65728(19) 0.0222(5) Uani 0.9348(15) 1 d D . P A 1
H8 H 1.113495 0.548142 0.655892 0.027 Uiso 0.9348(15) 1 calc R U P A 1
C8A C 0.9279(3) 0.61048(16) 0.56264(18) 0.0186(5) Uani 0.9348(15) 1 d D . P A 1
C9 C 0.9561(3) 0.60995(18) 0.46658(18) 0.0191(5) Uani 0.9348(15) 1 d D . P A 1
H9 H 1.044740 0.585740 0.464201 0.023 Uiso 0.9348(15) 1 calc R U P A 1
C9A C 0.8577(3) 0.64406(16) 0.3735(2) 0.0175(5) Uani 0.9348(15) 1 d D . P A 1
C10 C 0.6977(3) 0.6840(2) 0.4746(2) 0.0218(5) Uani 0.9348(15) 1 d D . P A 1
H10 H 0.610735 0.709961 0.477566 0.026 Uiso 0.9348(15) 1 calc R U P A 1
C10A C 0.7959(3) 0.64954(17) 0.56744(18) 0.0202(5) Uani 0.9348(15) 1 d D . P A 1
C15 C 0.6746(2) 0.61547(13) -0.03098(17) 0.0187(4) Uani 0.9348(15) 1 d D . P A 1
C16 C 0.5343(3) 0.65051(17) -0.0743(2) 0.0239(5) Uani 0.9348(15) 1 d D . P A 1
H16 H 0.518619 0.706795 -0.060088 0.029 Uiso 0.9348(15) 1 calc R U P A 1
C17 C 0.4181(3) 0.60291(17) -0.1379(2) 0.0271(6) Uani 0.9348(15) 1 d D . P A 1
H17 H 0.322985 0.626615 -0.167092 0.032 Uiso 0.9348(15) 1 calc R U P A 1
C18 C 0.4411(3) 0.52064(17) -0.1589(2) 0.0299(6) Uani 0.9348(15) 1 d D . P A 1
H18 H 0.361494 0.488216 -0.202375 0.036 Uiso 0.9348(15) 1 calc R U P A 1
C19 C 0.5794(3) 0.48574(15) -0.1169(2) 0.0290(6) Uani 0.9348(15) 1 d D . P A 1
H19 H 0.594322 0.429532 -0.131930 0.035 Uiso 0.9348(15) 1 calc R U P A 1
C20 C 0.6969(3) 0.53257(14) -0.05272(19) 0.0237(5) Uani 0.9348(15) 1 d D . P A 1
H20 H 0.791674 0.508385 -0.023841 0.028 Uiso 0.9348(15) 1 calc R U P A 1
C21 C 0.8105(2) 0.77878(13) 0.01171(18) 0.0175(4) Uani 0.9348(15) 1 d D . P A 1
C22 C 0.8565(2) 0.84382(15) 0.08436(18) 0.0215(5) Uani 0.9348(15) 1 d D . P A 1
H22 H 0.882256 0.833310 0.158638 0.026 Uiso 0.9348(15) 1 calc R U P A 1
C23 C 0.8649(3) 0.92375(16) 0.0485(2) 0.0246(5) Uani 0.9348(15) 1 d D . P A 1
H23 H 0.894782 0.967942 0.098269 0.030 Uiso 0.9348(15) 1 calc R U P A 1
C24 C 0.8298(3) 0.93940(15) -0.0595(2) 0.0241(6) Uani 0.9348(15) 1 d D . P A 1
H24 H 0.836656 0.994161 -0.083609 0.029 Uiso 0.9348(15) 1 calc R U P A 1
C25 C 0.7845(3) 0.87518(17) -0.13260(19) 0.0237(5) Uani 0.9348(15) 1 d D . P A 1
H25 H 0.759903 0.885980 -0.206737 0.028 Uiso 0.9348(15) 1 calc R U P A 1
C26 C 0.7752(2) 0.79491(14) -0.09700(18) 0.0205(5) Uani 0.9348(15) 1 d D . P A 1
H26 H 0.744564 0.750918 -0.146996 0.025 Uiso 0.9348(15) 1 calc R U P A 1
P1' P 0.8493(10) 0.6558(5) 0.9228(7) 0.033(3) Uani 0.0652(15) 1 d D . P A 2
S1' S 1.0028(12) 0.6048(7) 1.0426(8) 0.02272(16) Uani 0.0652(15) 1 d D . P A 2
C1' C 0.774(4) 0.663(3) 0.7009(16) 0.0243(5) Uani 0.0652(15) 1 d D . P A 2
H1' H 0.686116 0.688096 0.703383 0.029 Uiso 0.0652(15) 1 calc R U P A 2
C2' C 0.874(3) 0.6374(19) 0.7951(14) 0.0265(5) Uani 0.0652(15) 1 d D . P A 2
C3' C 1.001(3) 0.595(2) 0.787(2) 0.0261(5) Uani 0.0652(15) 1 d D . P A 2
H3' H 1.068268 0.570281 0.848607 0.031 Uiso 0.0652(15) 1 calc R U P A 2
C4' C 1.028(3) 0.591(3) 0.6941(18) 0.0222(5) Uani 0.0652(15) 1 d D . P A 2
H4' H 1.119219 0.567990 0.694508 0.027 Uiso 0.0652(15) 1 calc R U P A 2
C4A' C 0.926(4) 0.619(3) 0.5945(18) 0.0186(5) Uani 0.0652(15) 1 d D . P A 2
C5' C 0.869(4) 0.639(3) 0.304(2) 0.0182(5) Uani 0.0652(15) 1 d D . P A 2
H5' H 0.960766 0.618430 0.301587 0.022 Uiso 0.0652(15) 1 calc R U P A 2
C6' C 0.770(4) 0.668(3) 0.210(2) 0.0182(5) Uani 0.0652(15) 1 d D . P A 2
H6' H 0.791507 0.669217 0.145204 0.022 Uiso 0.0652(15) 1 calc R U P A 2
C7' C 0.632(3) 0.697(3) 0.215(2) 0.0220(5) Uani 0.0652(15) 1 d D . P A 2
H7' H 0.555319 0.710424 0.150499 0.026 Uiso 0.0652(15) 1 calc R U P A 2
C8' C 0.608(4) 0.705(3) 0.309(2) 0.0236(6) Uani 0.0652(15) 1 d D . P A 2
H8' H 0.519151 0.729982 0.310144 0.028 Uiso 0.0652(15) 1 calc R U P A 2
C8A' C 0.712(4) 0.676(3) 0.407(2) 0.0195(5) Uani 0.0652(15) 1 d D . P A 2
C9' C 0.692(4) 0.682(4) 0.504(2) 0.0218(5) Uani 0.0652(15) 1 d D . P A 2
H9' H 0.603085 0.706439 0.506049 0.026 Uiso 0.0652(15) 1 calc R U P A 2
C9A' C 0.792(4) 0.655(3) 0.6009(17) 0.0202(5) Uani 0.0652(15) 1 d D . P A 2
C10' C 0.946(4) 0.611(3) 0.4981(19) 0.0191(5) Uani 0.0652(15) 1 d D . P A 2
H10' H 1.034427 0.585673 0.496555 0.023 Uiso 0.0652(15) 1 calc R U P A 2
C10B C 0.844(3) 0.637(3) 0.401(2) 0.0175(5) Uani 0.0652(15) 1 d D . P A 2
C15' C 0.6731(18) 0.6091(12) 0.913(2) 0.0187(4) Uani 0.0652(15) 1 d D . P A 2
C16' C 0.555(3) 0.6571(18) 0.917(3) 0.0239(5) Uani 0.0652(15) 1 d D . P A 2
H16' H 0.568892 0.713860 0.936374 0.029 Uiso 0.0652(15) 1 calc R U P A 2
C17' C 0.418(3) 0.621(2) 0.891(3) 0.0271(6) Uani 0.0652(15) 1 d D . P A 2
H17' H 0.337179 0.652747 0.895653 0.032 Uiso 0.0652(15) 1 calc R U P A 2
C18' C 0.397(3) 0.540(2) 0.859(3) 0.0299(6) Uani 0.0652(15) 1 d D . P A 2
H18' H 0.300536 0.516961 0.836090 0.036 Uiso 0.0652(15) 1 calc R U P A 2
C19' C 0.514(3) 0.4912(18) 0.860(4) 0.0290(6) Uani 0.0652(15) 1 d D . P A 2
H19' H 0.499581 0.433685 0.844342 0.035 Uiso 0.0652(15) 1 calc R U P A 2
C20' C 0.652(3) 0.5257(13) 0.883(3) 0.0237(5) Uani 0.0652(15) 1 d D . P A 2
H20' H 0.731658 0.493033 0.878765 0.028 Uiso 0.0652(15) 1 calc R U P A 2
C21' C 0.828(3) 0.7666(9) 0.9422(17) 0.0205(5) Uani 0.0652(15) 1 d D . P A 2
C22' C 0.870(3) 0.7974(14) 1.0453(17) 0.0175(4) Uani 0.0652(15) 1 d D . P A 2
H22' H 0.894928 0.759352 1.103077 0.021 Uiso 0.0652(15) 1 calc R U P A 2
C23' C 0.877(3) 0.8816(17) 1.067(2) 0.0215(5) Uani 0.0652(15) 1 d D . P A 2
H23' H 0.903926 0.900420 1.138901 0.026 Uiso 0.0652(15) 1 calc R U P A 2
C24' C 0.844(4) 0.9377(16) 0.985(3) 0.0246(5) Uani 0.0652(15) 1 d D . P A 2
H24' H 0.854846 0.995467 0.998799 0.030 Uiso 0.0652(15) 1 calc R U P A 2
C25' C 0.796(4) 0.9082(15) 0.882(3) 0.0241(6) Uani 0.0652(15) 1 d D . P A 2
H25' H 0.766468 0.946605 0.824466 0.029 Uiso 0.0652(15) 1 calc R U P A 2
C26' C 0.790(3) 0.8242(14) 0.8596(19) 0.0237(5) Uani 0.0652(15) 1 d D . P A 2
H26' H 0.760238 0.805758 0.787694 0.028 Uiso 0.0652(15) 1 calc R U P A 2

loop_
_atom_site_aniso_label
_atom_site_aniso_U_11
_atom_site_aniso_U_22
_atom_site_aniso_U_33
_atom_site_aniso_U_23
_atom_site_aniso_U_13
_atom_site_aniso_U_12
P1 0.0189(3) 0.0151(3) 0.0148(3) 0.0010(2) 0.0035(2) 0.0005(2)
S1 0.0232(3) 0.0232(3) 0.0209(4) 0.0014(2) 0.0062(3) 0.0043(3)
C1 0.0200(11) 0.0144(10) 0.0196(13) -0.0012(10) 0.0058(9) 0.0005(8)
C2 0.0232(11) 0.0150(11) 0.0161(12) 0.0011(9) 0.0060(9) -0.0020(9)
C3 0.0224(12) 0.0217(13) 0.0189(12) 0.0044(9) 0.0029(9) 0.0031(9)
C4 0.0201(12) 0.0233(13) 0.0264(15) 0.0024(11) 0.0062(10) 0.0042(10)
C4A 0.0205(11) 0.0168(11) 0.0200(12) -0.0002(11) 0.0053(9) -0.0013(9)
C5 0.0278(12) 0.0245(13) 0.0217(12) -0.0070(10) 0.0097(11) -0.0060(10)
C6 0.0369(13) 0.0259(13) 0.0190(12) -0.0034(9) 0.0124(10) -0.0097(10)
C7 0.0352(13) 0.0221(13) 0.0177(12) 0.0015(9) 0.0042(11) -0.0043(10)
C8 0.0258(12) 0.0187(13) 0.0197(12) -0.0005(9) 0.0043(10) -0.0018(9)
C8A 0.0236(11) 0.0135(11) 0.0173(12) -0.0028(11) 0.0050(10) -0.0048(8)
C9 0.0198(11) 0.0172(10) 0.0198(12) 0.0006(11) 0.0058(10) -0.0002(8)
C9A 0.0197(11) 0.0134(11) 0.0186(13) 0.0006(10) 0.0051(9) -0.0026(8)
C10 0.0206(11) 0.0217(11) 0.0234(13) -0.0017(13) 0.0079(11) 0.0003(9)
C10A 0.0227(11) 0.0173(11) 0.0200(12) -0.0042(11) 0.0064(10) -0.0052(8)
C15 0.0246(11) 0.0193(10) 0.0116(10) 0.0002(8) 0.0050(9) -0.0033(9)
C16 0.0253(12) 0.0218(11) 0.0217(12) 0.0026(9) 0.0041(9) -0.0016(9)
C17 0.0257(12) 0.0318(16) 0.0197(15) 0.0039(10) 0.0022(10) -0.0056(10)
C18 0.0354(15) 0.0303(14) 0.0210(13) 0.0007(10) 0.0051(11) -0.0144(12)
C19 0.0413(15) 0.0201(12) 0.0250(14) -0.0031(10) 0.0104(12) -0.0084(11)
C20 0.0308(13) 0.0205(11) 0.0192(12) 0.0007(9) 0.0076(10) -0.0022(9)
C21 0.0147(11) 0.0168(10) 0.0194(11) 0.0027(8) 0.0036(9) 0.0005(8)
C22 0.0192(11) 0.0218(12) 0.0221(12) -0.0004(9) 0.0049(9) -0.0010(9)
C23 0.0249(12) 0.0186(12) 0.0304(14) -0.0034(10) 0.0094(11) -0.0047(9)
C24 0.0222(12) 0.0179(11) 0.0330(14) 0.0072(11) 0.0101(12) 0.0000(9)
C25 0.0198(11) 0.0265(13) 0.0236(12) 0.0061(10) 0.0058(9) 0.0022(11)
C26 0.0213(12) 0.0215(11) 0.0177(11) -0.0002(9) 0.0050(9) -0.0006(9)
P1' 0.032(5) 0.025(5) 0.037(5) 0.004(4) 0.004(4) 0.004(4)
S1' 0.0232(3) 0.0232(3) 0.0209(4) 0.0014(2) 0.0062(3) 0.0043(3)
C1' 0.0278(12) 0.0245(13) 0.0217(12) -0.0070(10) 0.0097(11) -0.0060(10)
C2' 0.0369(13) 0.0259(13) 0.0190(12) -0.0034(9) 0.0124(10) -0.0097(10)
C3' 0.0352(13) 0.0221(13) 0.0177(12) 0.0015(9) 0.0042(11) -0.0043(10)
C4' 0.0258(12) 0.0187(13) 0.0197(12) -0.0005(9) 0.0043(10) -0.0018(9)
C4A' 0.0236(11) 0.0135(11) 0.0173(12) -0.0028(11) 0.0050(10) -0.0048(8)
C5' 0.0200(11) 0.0144(10) 0.0196(13) -0.0012(10) 0.0058(9) 0.0005(8)
C6' 0.0232(11) 0.0150(11) 0.0161(12) 0.0011(9) 0.0060(9) -0.0020(9)
C7' 0.0224(12) 0.0217(13) 0.0189(12) 0.0044(9) 0.0029(9) 0.0031(9)
C8' 0.0201(12) 0.0233(13) 0.0264(15) 0.0024(11) 0.0062(10) 0.0042(10)
C8A' 0.0205(11) 0.0168(11) 0.0200(12) -0.0002(11) 0.0053(9) -0.0013(9)
C9' 0.0206(11) 0.0217(11) 0.0234(13) -0.0017(13) 0.0079(11) 0.0003(9)
C9A' 0.0227(11) 0.0173(11) 0.0200(12) -0.0042(11) 0.0064(10) -0.0052(8)
C10' 0.0198(11) 0.0172(10) 0.0198(12) 0.0006(11) 0.0058(10) -0.0002(8)
C10B 0.0197(11) 0.0134(11) 0.0186(13) 0.0006(10) 0.0051(9) -0.0026(8)
C15' 0.0246(11) 0.0193(10) 0.0116(10) 0.0002(8) 0.0050(9) -0.0033(9)
C16' 0.0253(12) 0.0218(11) 0.0217(12) 0.0026(9) 0.0041(9) -0.0016(9)
C17' 0.0257(12) 0.0318(16) 0.0197(15) 0.0039(10) 0.0022(10) -0.0056(10)
C18' 0.0354(15) 0.0303(14) 0.0210(13) 0.0007(10) 0.0051(11) -0.0144(12)
C19' 0.0413(15) 0.0201(12) 0.0250(14) -0.0031(10) 0.0104(12) -0.0084(11)
C20' 0.0308(13) 0.0205(11) 0.0192(12) 0.0007(9) 0.0076(10) -0.0022(9)
C21' 0.0213(12) 0.0215(11) 0.0177(11) -0.0002(9) 0.0050(9) -0.0006(9)
C22' 0.0147(11) 0.0168(10) 0.0194(11) 0.0027(8) 0.0036(9) 0.0005(8)
C23' 0.0192(11) 0.0218(12) 0.0221(12) -0.0004(9) 0.0049(9) -0.0010(9)
C24' 0.0249(12) 0.0186(12) 0.0304(14) -0.0034(10) 0.0094(11) -0.0047(9)
C25' 0.0222(12) 0.0179(11) 0.0330(14) 0.0072(11) 0.0101(12) 0.0000(9)
C26' 0.0198(11) 0.0265(13) 0.0236(12) 0.0061(10) 0.0058(9) 0.0022(11)

loop_
_atom_type_symbol
_atom_type_description
_atom_type_scat_dispersion_real
_atom_type_scat_dispersion_imag
_atom_type_scat_source
C C 0.0033 0.0016 'International Tables Vol C Tables 4.2.6.8 and 6.1.1.4'
H H 0.0000 0.0000 'International Tables Vol C Tables 4.2.6.8 and 6.1.1.4'
P P 0.1023 0.0942 'International Tables Vol C Tables 4.2.6.8 and 6.1.1.4'
S S 0.1246 0.1234 'International Tables Vol C Tables 4.2.6.8 and 6.1.1.4'

loop_
_geom_angle_atom_site_label_1
_geom_angle_atom_site_label_2
_geom_angle_atom_site_label_3
_geom_angle
_geom_angle_site_symmetry_1
_geom_angle_site_symmetry_3
_geom_angle_publ_flag
C2 P1 C21 105.48(11) . . ?
C2 P1 C15 104.94(11) . . ?
C21 P1 C15 106.58(10) . . ?
C2 P1 S1 113.55(9) . . ?
C21 P1 S1 112.15(7) . . ?
C15 P1 S1 113.46(8) . . ?
C2 C1 C9A 121.4(2) . . ?
C1 C2 C3 119.5(2) . . ?
C1 C2 P1 119.66(18) . . ?
C3 C2 P1 120.85(18) . . ?
C4 C3 C2 120.7(2) . . ?
C3 C4 C4A 121.5(2) . . ?
C10 C4A C4 122.8(2) . . ?
C10 C4A C9A 119.5(2) . . ?
C4 C4A C9A 117.8(2) . . ?
C6 C5 C10A 120.9(2) . . ?
C5 C6 C7 120.5(2) . . ?
C8 C7 C6 120.6(2) . . ?
C7 C8 C8A 121.1(2) . . ?
C9 C8A C8 122.3(2) . . ?
C9 C8A C10A 119.3(2) . . ?
C8 C8A C10A 118.4(2) . . ?
C8A C9 C9A 121.8(2) . . ?
C9 C9A C1 122.1(2) . . ?
C9 C9A C4A 118.8(2) . . ?
C1 C9A C4A 119.1(2) . . ?
C4A C10 C10A 121.6(2) . . ?
C10 C10A C5 122.5(2) . . ?
C10 C10A C8A 119.0(2) . . ?
C5 C10A C8A 118.5(2) . . ?
C20 C15 C16 119.6(2) . . ?
C20 C15 P1 118.50(17) . . ?
C16 C15 P1 121.75(18) . . ?
C17 C16 C15 120.0(2) . . ?
C18 C17 C16 120.0(2) . . ?
C19 C18 C17 120.3(2) . . ?
C18 C19 C20 120.4(2) . . ?
C19 C20 C15 119.7(2) . . ?
C26 C21 C22 119.3(2) . . ?
C26 C21 P1 120.39(18) . . ?
C22 C21 P1 119.50(18) . . ?
C23 C22 C21 120.2(2) . . ?
C24 C23 C22 120.3(2) . . ?
C23 C24 C25 120.1(2) . . ?
C24 C25 C26 119.8(2) . . ?
C25 C26 C21 120.3(2) . . ?
C2' P1' C15' 105.9(12) . . ?
C2' P1' C21' 110.3(12) . . ?
C15' P1' C21' 105.7(11) . . ?
C2' P1' S1' 113.1(9) . . ?
C15' P1' S1' 108.7(9) . . ?
C21' P1' S1' 112.7(8) . . ?
C2' C1' C9A' 125(2) . . ?
C1' C2' C3' 115.7(17) . . ?
C1' C2' P1' 122.3(16) . . ?
C3' C2' P1' 122.0(15) . . ?
C4' C3' C2' 122(2) . . ?
C3' C4' C4A' 123(2) . . ?
C10' C4A' C4' 125(2) . . ?
C10' C4A' C9A' 120.1(18) . . ?
C4' C4A' C9A' 115.3(17) . . ?
C6' C5' C10B 124(2) . . ?
C5' C6' C7' 117(2) . . ?
C8' C7' C6' 121(2) . . ?
C7' C8' C8A' 122(2) . . ?
C9' C8A' C8' 124(2) . . ?
C9' C8A' C10B 118.7(19) . . ?
C8' C8A' C10B 117.0(18) . . ?
C8A' C9' C9A' 125(2) . . ?
C9' C9A' C1' 125(2) . . ?
C9' C9A' C4A' 115.5(18) . . ?
C1' C9A' C4A' 119.0(18) . . ?
C4A' C10' C10B 124(2) . . ?
C10' C10B C5' 125(2) . . ?
C10' C10B C8A' 116.5(18) . . ?
C5' C10B C8A' 118.0(18) . . ?
C16' C15' C20' 120.1(16) . . ?
C16' C15' P1' 121.4(14) . . ?
C20' C15' P1' 117.6(14) . . ?
C17' C16' C15' 119.1(18) . . ?
C18' C17' C16' 120.6(19) . . ?
C19' C18' C17' 121(2) . . ?
C18' C19' C20' 120.1(19) . . ?
C19' C20' C15' 119.4(16) . . ?
C22' C21' C26' 117.1(15) . . ?
C22' C21' P1' 118.8(14) . . ?
C26' C21' P1' 123.7(15) . . ?
C21' C22' C23' 122.5(16) . . ?
C24' C23' C22' 119.7(17) . . ?
C23' C24' C25' 118.6(19) . . ?
C24' C25' C26' 121.8(18) . . ?
C25' C26' C21' 120.3(17) . . ?

loop_
_geom_bond_atom_site_label_1
_geom_bond_atom_site_label_2
_geom_bond_distance
_geom_bond_site_symmetry_2
_geom_bond_publ_flag
P1 C2 1.812(2) . ?
P1 C21 1.816(2) . ?
P1 C15 1.820(2) . ?
P1 S1 1.9573(9) . ?
C1 C2 1.367(3) . ?
C1 C9A 1.426(3) . ?
C2 C3 1.439(3) . ?
C3 C4 1.355(4) . ?
C4 C4A 1.437(3) . ?
C4A C10 1.393(3) . ?
C4A C9A 1.441(3) . ?
C5 C6 1.366(4) . ?
C5 C10A 1.429(3) . ?
C6 C7 1.417(4) . ?
C7 C8 1.360(4) . ?
C8 C8A 1.429(3) . ?
C8A C9 1.392(3) . ?
C8A C10A 1.442(3) . ?
C9 C9A 1.398(3) . ?
C10 C10A 1.397(3) . ?
C15 C20 1.401(3) . ?
C15 C16 1.402(3) . ?
C16 C17 1.390(3) . ?
C17 C18 1.390(4) . ?
C18 C19 1.383(4) . ?
C19 C20 1.393(3) . ?
C21 C26 1.395(3) . ?
C21 C22 1.395(3) . ?
C22 C23 1.387(3) . ?
C23 C24 1.385(3) . ?
C24 C25 1.388(4) . ?
C25 C26 1.392(3) . ?
P1' C2' 1.815(15) . ?
P1' C15' 1.823(13) . ?
P1' C21' 1.829(13) . ?
P1' S1' 1.959(12) . ?
C1' C2' 1.367(18) . ?
C1' C9A' 1.402(17) . ?
C2' C3' 1.439(18) . ?
C3' C4' 1.343(18) . ?
C4' C4A' 1.436(18) . ?
C4A' C10' 1.365(17) . ?
C4A' C9A' 1.449(18) . ?
C5' C6' 1.380(19) . ?
C5' C10B 1.401(18) . ?
C6' C7' 1.431(19) . ?
C7' C8' 1.357(18) . ?
C8' C8A' 1.430(18) . ?
C8A' C9' 1.368(17) . ?
C8A' C10B 1.453(18) . ?
C9' C9A' 1.394(18) . ?
C10' C10B 1.401(18) . ?
C15' C16' 1.390(14) . ?
C15' C20' 1.400(14) . ?
C16' C17' 1.384(15) . ?
C17' C18' 1.374(15) . ?
C18' C19' 1.370(15) . ?
C19' C20' 1.382(15) . ?
C21' C22' 1.385(14) . ?
C21' C26' 1.391(14) . ?
C22' C23' 1.387(15) . ?
C23' C24' 1.373(15) . ?
C24' C25' 1.376(15) . ?
C25' C26' 1.386(15) . ?

loop_
_geom_torsion_atom_site_label_1
_geom_torsion_atom_site_label_2
_geom_torsion_atom_site_label_3
_geom_torsion_atom_site_label_4
_geom_torsion
_geom_torsion_site_symmetry_1
_geom_torsion_site_symmetry_2
_geom_torsion_site_symmetry_3
_geom_torsion_site_symmetry_4
_geom_torsion_publ_flag
C9A C1 C2 C3 -0.8(4) . . . . ?
C9A C1 C2 P1 -179.0(2) . . . . ?
C21 P1 C2 C1 -127.5(2) . . . . ?
C15 P1 C2 C1 120.2(2) . . . . ?
S1 P1 C2 C1 -4.3(3) . . . . ?
C21 P1 C2 C3 54.4(2) . . . . ?
C15 P1 C2 C3 -57.9(2) . . . . ?
S1 P1 C2 C3 177.63(18) . . . . ?
C1 C2 C3 C4 0.8(4) . . . . ?
P1 C2 C3 C4 178.9(2) . . . . ?
C2 C3 C4 C4A 0.0(4) . . . . ?
C3 C4 C4A C10 178.5(3) . . . . ?
C3 C4 C4A C9A -0.8(4) . . . . ?
C10A C5 C6 C7 1.2(4) . . . . ?
C5 C6 C7 C8 0.6(4) . . . . ?
C6 C7 C8 C8A -2.0(4) . . . . ?
C7 C8 C8A C9 -178.1(3) . . . . ?
C7 C8 C8A C10A 1.4(4) . . . . ?
C8 C8A C9 C9A 177.5(3) . . . . ?
C10A C8A C9 C9A -2.0(4) . . . . ?
C8A C9 C9A C1 -179.6(3) . . . . ?
C8A C9 C9A C4A 0.5(4) . . . . ?
C2 C1 C9A C9 -179.9(3) . . . . ?
C2 C1 C9A C4A 0.1(4) . . . . ?
C10 C4A C9A C9 1.4(4) . . . . ?
C4 C4A C9A C9 -179.3(3) . . . . ?
C10 C4A C9A C1 -178.6(3) . . . . ?
C4 C4A C9A C1 0.7(4) . . . . ?
C4 C4A C10 C10A 179.0(3) . . . . ?
C9A C4A C10 C10A -1.7(5) . . . . ?
C4A C10 C10A C5 -178.0(3) . . . . ?
C4A C10 C10A C8A 0.2(5) . . . . ?
C6 C5 C10A C10 176.5(3) . . . . ?
C6 C5 C10A C8A -1.7(4) . . . . ?
C9 C8A C10A C10 1.6(4) . . . . ?
C8 C8A C10A C10 -177.9(3) . . . . ?
C9 C8A C10A C5 179.9(3) . . . . ?
C8 C8A C10A C5 0.4(4) . . . . ?
C2 P1 C15 C20 -103.2(2) . . . . ?
C21 P1 C15 C20 145.25(18) . . . . ?
S1 P1 C15 C20 21.3(2) . . . . ?
C2 P1 C15 C16 72.9(2) . . . . ?
C21 P1 C15 C16 -38.7(2) . . . . ?
S1 P1 C15 C16 -162.62(18) . . . . ?
C20 C15 C16 C17 0.3(4) . . . . ?
P1 C15 C16 C17 -175.68(19) . . . . ?
C15 C16 C17 C18 -0.2(4) . . . . ?
C16 C17 C18 C19 -0.1(4) . . . . ?
C17 C18 C19 C20 0.3(4) . . . . ?
C18 C19 C20 C15 -0.2(4) . . . . ?
C16 C15 C20 C19 -0.2(4) . . . . ?
P1 C15 C20 C19 175.98(19) . . . . ?
C2 P1 C21 C26 -154.18(18) . . . . ?
C15 P1 C21 C26 -43.0(2) . . . . ?
S1 P1 C21 C26 81.74(18) . . . . ?
C2 P1 C21 C22 36.38(19) . . . . ?
C15 P1 C21 C22 147.57(17) . . . . ?
S1 P1 C21 C22 -87.71(17) . . . . ?
C26 C21 C22 C23 0.9(3) . . . . ?
P1 C21 C22 C23 170.48(18) . . . . ?
C21 C22 C23 C24 -1.0(3) . . . . ?
C22 C23 C24 C25 0.7(4) . . . . ?
C23 C24 C25 C26 -0.3(4) . . . . ?
C24 C25 C26 C21 0.3(4) . . . . ?
C22 C21 C26 C25 -0.6(3) . . . . ?
P1 C21 C26 C25 -170.02(18) . . . . ?
C9A' C1' C2' C3' -4(7) . . . . ?
C9A' C1' C2' P1' 176(4) . . . . ?
C15' P1' C2' C1' 57(4) . . . . ?
C21' P1' C2' C1' -57(4) . . . . ?
S1' P1' C2' C1' 176(3) . . . . ?
C15' P1' C2' C3' -124(3) . . . . ?
C21' P1' C2' C3' 122(3) . . . . ?
S1' P1' C2' C3' -5(3) . . . . ?
C1' C2' C3' C4' 8(6) . . . . ?
P1' C2' C3' C4' -172(3) . . . . ?
C2' C3' C4' C4A' -7(7) . . . . ?
C3' C4' C4A' C10' -176(5) . . . . ?
C3' C4' C4A' C9A' 2(7) . . . . ?
C10B C5' C6' C7' -1(8) . . . . ?
C5' C6' C7' C8' 8(7) . . . . ?
C6' C7' C8' C8A' -7(8) . . . . ?
C7' C8' C8A' C9' -179(6) . . . . ?
C7' C8' C8A' C10B -1(8) . . . . ?
C8' C8A' C9' C9A' -180(5) . . . . ?
C10B C8A' C9' C9A' 2(10) . . . . ?
C8A' C9' C9A' C1' 178(6) . . . . ?
C8A' C9' C9A' C4A' 0(9) . . . . ?
C2' C1' C9A' C9' -179(5) . . . . ?
C2' C1' C9A' C4A' -1(8) . . . . ?
C10' C4A' C9A' C9' -1(8) . . . . ?
C4' C4A' C9A' C9' -180(5) . . . . ?
C10' C4A' C9A' C1' -180(5) . . . . ?
C4' C4A' C9A' C1' 2(7) . . . . ?
C4' C4A' C10' C10B 179(5) . . . . ?
C9A' C4A' C10' C10B 1(9) . . . . ?
C4A' C10' C10B C5' 172(5) . . . . ?
C4A' C10' C10B C8A' 1(8) . . . . ?
C6' C5' C10B C10' -177(5) . . . . ?
C6' C5' C10B C8A' -7(8) . . . . ?
C9' C8A' C10B C10' -2(8) . . . . ?
C8' C8A' C10B C10' 179(5) . . . . ?
C9' C8A' C10B C5' -174(6) . . . . ?
C8' C8A' C10B C5' 8(8) . . . . ?
C2' P1' C15' C16' -115(2) . . . . ?
C21' P1' C15' C16' 2(2) . . . . ?
S1' P1' C15' C16' 123.3(19) . . . . ?
C2' P1' C15' C20' 54(2) . . . . ?
C21' P1' C15' C20' 171(2) . . . . ?
S1' P1' C15' C20' -67(2) . . . . ?
C20' C15' C16' C17' 0(2) . . . . ?
P1' C15' C16' C17' 169(2) . . . . ?
C15' C16' C17' C18' -2(2) . . . . ?
C16' C17' C18' C19' 5(4) . . . . ?
C17' C18' C19' C20' -6(6) . . . . ?
C18' C19' C20' C15' 4(5) . . . . ?
C16' C15' C20' C19' -1(4) . . . . ?
P1' C15' C20' C19' -171(3) . . . . ?
C2' P1' C21' C22' -152.7(17) . . . . ?
C15' P1' C21' C22' 93.2(19) . . . . ?
S1' P1' C21' C22' -25(2) . . . . ?
C2' P1' C21' C26' 19(3) . . . . ?
C15' P1' C21' C26' -95(2) . . . . ?
S1' P1' C21' C26' 146(2) . . . . ?
C26' C21' C22' C23' -1(2) . . . . ?
P1' C21' C22' C23' 171(2) . . . . ?
C21' C22' C23' C24' -1(2) . . . . ?
C22' C23' C24' C25' 4(5) . . . . ?
C23' C24' C25' C26' -5(6) . . . . ?
C24' C25' C26' C21' 2(6) . . . . ?
C22' C21' C26' C25' 1(4) . . . . ?
P1' C21' C26' C25' -171(3) . . . . ?
